data_4132690
loop_
_publ_author_name
'Haviv, Eynat'
'Azaiza-Dabbah, Dima'
'Carmieli, Raanan'
'Avram, Liat'
'Martin, Jan M. L.'
'Neumann, Ronny'

_publ_section_title
;
 A Thiourea Tether in the Second Coordination Sphere as a Binding Site for
 CO<sub>2</sub> and a Proton Donor Promotes the Electrochemical Reduction
 of CO<sub>2</sub> to CO Catalyzed by a Rhenium Bipyridine-Type Complex.
;
_journal_issue 39
_journal_name_full 'Journal of the American Chemical Society'
_journal_page_first 12451
_journal_page_last 12456
_journal_paper_doi 10.1021/jacs.8b05658
_journal_volume 140
_journal_year 2018
_chemical_formula_moiety '2(C42 H24 Cl2 F6 N8 O6 Re2 S2), C4 H8 O'
_chemical_formula_sum 'C88 H56 Cl4 F12 N16 O13 Re4 S4'
_chemical_formula_weight 2788.32
_space_group_crystal_system monoclinic
_space_group_IT_number 15
_space_group_name_Hall '-C 2yc'
_space_group_name_H-M_alt 'C 1 2/c 1'
_atom_sites_solution_hydrogens geom
_audit_creation_method SHELXL-2014/7
_cell_angle_alpha 90
_cell_angle_beta 101.13(3)
_cell_angle_gamma 90
_cell_formula_units_Z 8
_cell_length_a 29.948(6)
_cell_length_b 29.987(6)
_cell_length_c 29.283(6)
_cell_measurement_reflns_used 67049
_cell_measurement_temperature 100.00(10)
_cell_measurement_theta_max 30.2310
_cell_measurement_theta_min 3.6020
_cell_volume 25803(9)
_computing_cell_refinement 'CrysAlisPro 1.171.39.4c (Rigaku OD, 2015)'
_computing_data_collection 'CrysAlisPro 1.171.39.4c (Rigaku OD, 2015)'
_computing_data_reduction 'CrysAlisPro 1.171.39.4c (Rigaku OD, 2015)'
_computing_structure_refinement 'SHELXL-2014/7 (Sheldrick, 2014)'
_computing_structure_solution 'ShelXT (Sheldrick, 2015)'
_diffrn_ambient_temperature 100(2)
_diffrn_measured_fraction_theta_full 0.995
_diffrn_measured_fraction_theta_max 0.995
_diffrn_measurement_device_type 'XtaLAB Pro: Kappa dual offset/far'
_diffrn_measurement_method '\w scans'
_diffrn_radiation_type MoK\a
_diffrn_radiation_wavelength 0.71073
_diffrn_reflns_av_R_equivalents 0.0483
_diffrn_reflns_av_unetI/netI 0.0264
_diffrn_reflns_Laue_measured_fraction_full 0.995
_diffrn_reflns_Laue_measured_fraction_max 0.995
_diffrn_reflns_limit_h_max 36
_diffrn_reflns_limit_h_min -36
_diffrn_reflns_limit_k_max 36
_diffrn_reflns_limit_k_min -36
_diffrn_reflns_limit_l_max 35
_diffrn_reflns_limit_l_min -35
_diffrn_reflns_number 222759
_diffrn_reflns_point_group_measured_fraction_full 0.995
_diffrn_reflns_point_group_measured_fraction_max 0.995
_diffrn_reflns_theta_full 25.350
_diffrn_reflns_theta_max 25.350
_diffrn_reflns_theta_min 3.320
_exptl_absorpt_coefficient_mu 3.957
_exptl_absorpt_correction_T_max 1.00000
_exptl_absorpt_correction_T_min 0.30655
_exptl_absorpt_correction_type multi-scan
_exptl_absorpt_process_details 'CrysAlisPro 1.171.39.4c (Rigaku Oxford Diffraction, 2015)'
_exptl_crystal_colour 'translucent light yellow'
_exptl_crystal_density_diffrn 1.436
_exptl_crystal_description plate
_exptl_crystal_F_000 10720
_exptl_crystal_size_max 0.140
_exptl_crystal_size_mid 0.140
_exptl_crystal_size_min 0.060
_platon_squeeze_details 'A.L.Spek (2015) Acta Cryst. C71, 9-18.'
_refine_diff_density_max 2.247
_refine_diff_density_min -0.805
_refine_diff_density_rms 0.113
_refine_ls_extinction_method none
_refine_ls_goodness_of_fit_ref 1.083
_refine_ls_hydrogen_treatment constr
_refine_ls_matrix_type full
_refine_ls_number_parameters 1307
_refine_ls_number_reflns 23537
_refine_ls_number_restraints 53
_refine_ls_restrained_S_all 1.116
_refine_ls_R_factor_all 0.0423
_refine_ls_R_factor_gt 0.0341
_refine_ls_shift/su_max 0.003
_refine_ls_shift/su_mean 0.000
_refine_ls_structure_factor_coef Fsqd
_refine_ls_weighting_details 'w=1/[\s^2^(Fo^2^)+(0.0458P)^2^+132.7951P] where P=(Fo^2^+2Fc^2^)/3'
_refine_ls_weighting_scheme calc
_refine_ls_wR_factor_gt 0.0888
_refine_ls_wR_factor_ref 0.0919
_reflns_Friedel_coverage 0.000
_reflns_number_gt 19956
_reflns_number_total 23537
_reflns_threshold_expression 'I > 2\s(I)'
_cod_data_source_file ja8b05658_si_002.cif
_cod_data_source_block n698
_cod_original_cell_volume 25804(9)
_cod_original_sg_symbol_H-M 'C 2/c'
_cod_database_code 4132690
_platon_squeeze_void_probe_radius 1.20
_shelx_shelxl_version_number 2014/7
_shelx_space_group_comment
;
The symmetry employed for this shelxl refinement is uniquely defined
by the following loop, which should always be used as a source of
symmetry information in preference to the above space-group names.
They are only intended as comments.
;
_shelx_estimated_absorpt_t_min 0.607
_shelx_estimated_absorpt_t_max 0.797

loop_
_space_group_symop_operation_xyz
'x, y, z'
'-x, y, -z+1/2'
'x+1/2, y+1/2, z'
'-x+1/2, y+1/2, -z+1/2'
'-x, -y, -z'
'x, -y, z-1/2'
'-x+1/2, -y+1/2, -z'
'x+1/2, -y+1/2, z-1/2'

loop_
_atom_site_label
_atom_site_type_symbol
_atom_site_fract_x
_atom_site_fract_y
_atom_site_fract_z
_atom_site_U_iso_or_equiv
_atom_site_adp_type
_atom_site_occupancy
_atom_site_site_symmetry_order
_atom_site_calc_flag
_atom_site_refinement_flags_posn
_atom_site_refinement_flags_adp
_atom_site_refinement_flags_occupancy
Re1 Re 0.64727(2) 0.36053(2) 0.53241(2) 0.02451(5) Uani 1 1 d . . .
N1 N 0.70487(13) 0.40035(13) 0.56462(14) 0.0282(9) Uani 1 1 d . . .
C1 C 0.71458(18) 0.44104(16) 0.54958(19) 0.0343(12) Uani 1 1 d . . .
H1 H 0.6933 0.4549 0.5256 0.041 Uiso 1 1 calc R U .
C2 C 0.75448(19) 0.46326(19) 0.5679(2) 0.0443(14) Uani 1 1 d . . .
H2 H 0.7606 0.4918 0.5565 0.053 Uiso 1 1 calc R U .
C3 C 0.7850(2) 0.4433(2) 0.6028(2) 0.0483(15) Uani 1 1 d . . .
H3 H 0.8126 0.4580 0.6158 0.058 Uiso 1 1 calc R U .
C4 C 0.77563(18) 0.4020(2) 0.6189(2) 0.0447(14) Uani 1 1 d . . .
H4 H 0.7967 0.3879 0.6431 0.054 Uiso 1 1 calc R U .
C5 C 0.73492(17) 0.38088(18) 0.59946(18) 0.0335(12) Uani 1 1 d . . .
C6 C 0.72168(16) 0.33728(17) 0.61451(17) 0.0316(11) Uani 1 1 d . . .
C7 C 0.74729(18) 0.3144(2) 0.65108(19) 0.0427(13) Uani 1 1 d . . .
H7 H 0.7748 0.3269 0.6677 0.051 Uiso 1 1 calc R U .
C8 C 0.7330(2) 0.2735(2) 0.6636(2) 0.0478(15) Uani 1 1 d . . .
H8 H 0.7510 0.2572 0.6882 0.057 Uiso 1 1 calc R U .
C9 C 0.69262(18) 0.25620(19) 0.64033(18) 0.0384(12) Uani 1 1 d . . .
H9 H 0.6824 0.2278 0.6485 0.046 Uiso 1 1 calc R U .
C10 C 0.66680(16) 0.28104(16) 0.60451(16) 0.0282(10) Uani 1 1 d . . .
N2 N 0.68097(12) 0.32101(13) 0.59137(13) 0.0264(8) Uani 1 1 d . . .
N3 N 0.62252(13) 0.26936(13) 0.58501(14) 0.0263(8) Uani 1 1 d . . .
C11 C 0.60831(16) 0.23073(16) 0.57222(16) 0.0272(10) Uani 1 1 d . . .
S1 S 0.64148(4) 0.18325(4) 0.56007(4) 0.0307(3) Uani 1 1 d . . .
N4 N 0.56417(13) 0.21826(13) 0.56694(14) 0.0304(9) Uani 1 1 d . . .
H4A H 0.5559 0.1954 0.5484 0.036 Uiso 1 1 calc R U .
C12 C 0.53005(17) 0.23731(17) 0.58742(19) 0.0343(12) Uani 1 1 d . . .
C13 C 0.53437(19) 0.2780(2) 0.6106(2) 0.0522(17) Uani 1 1 d . . .
H13 H 0.5614 0.2951 0.6128 0.063 Uiso 1 1 calc R U .
C14 C 0.4990(2) 0.2933(2) 0.6305(3) 0.071(2) Uani 1 1 d . . .
H14 H 0.5020 0.3208 0.6469 0.085 Uiso 1 1 calc R U .
C15 C 0.4593(2) 0.2687(2) 0.6268(3) 0.070(2) Uani 1 1 d . U .
C16 C 0.4550(2) 0.2290(2) 0.6034(3) 0.0598(19) Uani 1 1 d . . .
H16 H 0.4278 0.2121 0.6009 0.072 Uiso 1 1 calc R U .
C17 C 0.48987(18) 0.21340(18) 0.5833(2) 0.0423(14) Uani 1 1 d . . .
H17 H 0.4864 0.1861 0.5666 0.051 Uiso 1 1 calc R U .
C18 C 0.4204(3) 0.2848(3) 0.6481(4) 0.093(3) Uani 1 1 d . U .
F1 F 0.4205(2) 0.2647(3) 0.6878(2) 0.161(3) Uani 1 1 d . U .
F2 F 0.4206(2) 0.3304(2) 0.6522(2) 0.1226(19) Uani 1 1 d . U .
F3 F 0.38023(16) 0.27850(16) 0.6230(2) 0.1051(18) Uani 1 1 d . U .
C19 C 0.60493(17) 0.38786(17) 0.56424(19) 0.0344(12) Uani 1 1 d . . .
O1 O 0.57814(13) 0.40340(13) 0.58284(15) 0.0491(10) Uani 1 1 d . . .
C20 C 0.62703(16) 0.39697(16) 0.47917(19) 0.0314(11) Uani 1 1 d . . .
O2 O 0.61483(12) 0.41757(12) 0.44614(13) 0.0396(9) Uani 1 1 d . . .
C21 C 0.59868(17) 0.31990(17) 0.50617(17) 0.0309(11) Uani 1 1 d . . .
O3 O 0.56842(12) 0.29846(12) 0.49059(13) 0.0393(9) Uani 1 1 d . . .
Cl1 Cl 0.70644(4) 0.32793(4) 0.49393(4) 0.0320(3) Uani 1 1 d . . .
Re2 Re 0.54510(2) 0.12579(2) 0.42261(2) 0.02838(6) Uani 1 1 d . . .
N5 N 0.53359(15) 0.05607(13) 0.43358(17) 0.0369(10) Uani 1 1 d . . .
C31 C 0.4939(2) 0.03534(19) 0.4161(2) 0.0489(15) Uani 1 1 d . . .
H31 H 0.4710 0.0509 0.3951 0.059 Uiso 1 1 calc R U .
C32 C 0.4861(2) -0.0082(2) 0.4284(3) 0.066(2) Uani 1 1 d . . .
H32 H 0.4575 -0.0219 0.4169 0.079 Uiso 1 1 calc R U .
C33 C 0.5191(3) -0.0310(2) 0.4565(3) 0.068(2) Uani 1 1 d . . .
H33 H 0.5142 -0.0612 0.4643 0.082 Uiso 1 1 calc R U .
C34 C 0.5603(2) -0.01054(19) 0.4742(3) 0.0570(17) Uani 1 1 d . . .
H34 H 0.5837 -0.0261 0.4945 0.068 Uiso 1 1 calc R U .
C35 C 0.56641(19) 0.03326(17) 0.4617(2) 0.0412(13) Uani 1 1 d . . .
C36 C 0.60938(19) 0.05782(17) 0.47719(19) 0.0357(12) Uani 1 1 d . . .
C37 C 0.64738(19) 0.03825(18) 0.5036(2) 0.0432(14) Uani 1 1 d . . .
H37 H 0.6463 0.0085 0.5144 0.052 Uiso 1 1 calc R U .
C38 C 0.6873(2) 0.06285(19) 0.5141(2) 0.0443(14) Uani 1 1 d . . .
H38 H 0.7140 0.0499 0.5320 0.053 Uiso 1 1 calc R U .
C39 C 0.68823(18) 0.10549(18) 0.49855(19) 0.0379(12) Uani 1 1 d . . .
H39 H 0.7155 0.1225 0.5054 0.045 Uiso 1 1 calc R U .
C40 C 0.64850(17) 0.12414(16) 0.47242(17) 0.0305(11) Uani 1 1 d . . .
N6 N 0.60966(13) 0.10078(13) 0.46218(14) 0.0294(9) Uani 1 1 d . . .
N7 N 0.64792(13) 0.16528(13) 0.45115(14) 0.0288(9) Uani 1 1 d . . .
C41 C 0.66693(16) 0.20069(16) 0.46877(17) 0.0290(11) Uani 1 1 d . . .
S2 S 0.69029(4) 0.21134(4) 0.52995(4) 0.0308(3) Uani 1 1 d . . .
N8 N 0.67264(14) 0.23732(14) 0.44339(14) 0.0341(10) Uani 1 1 d . . .
H8A H 0.6837 0.2610 0.4594 0.041 Uiso 1 1 calc R U .
C42 C 0.66321(18) 0.24235(18) 0.39475(17) 0.0366(12) Uani 1 1 d . . .
C43 C 0.64541(18) 0.20928(18) 0.36357(18) 0.0370(12) Uani 1 1 d . . .
H43 H 0.6387 0.1808 0.3747 0.044 Uiso 1 1 calc R U .
C44 C 0.63738(18) 0.21768(19) 0.31590(19) 0.0402(13) Uani 1 1 d . . .
H44 H 0.6252 0.1950 0.2945 0.048 Uiso 1 1 calc R U .
C45 C 0.6473(2) 0.2592(2) 0.2999(2) 0.0502(15) Uani 1 1 d . . .
C46 C 0.6648(2) 0.2921(2) 0.3307(2) 0.0577(18) Uani 1 1 d . . .
H46 H 0.6713 0.3206 0.3195 0.069 Uiso 1 1 calc R U .
C47 C 0.6732(2) 0.2839(2) 0.3784(2) 0.0515(16) Uani 1 1 d . . .
H47 H 0.6858 0.3066 0.3997 0.062 Uiso 1 1 calc R U .
C48 C 0.6403(3) 0.2683(2) 0.2496(2) 0.0595(18) Uani 1 1 d . . .
F4 F 0.67919(16) 0.27634(18) 0.23587(15) 0.0897(14) Uani 1 1 d . U .
F5 F 0.62042(17) 0.23602(17) 0.22302(14) 0.0879(13) Uani 1 1 d . U .
F6 F 0.6165(2) 0.3036(2) 0.23615(17) 0.123(2) Uani 1 1 d . . .
C49 C 0.5655(2) 0.11929(19) 0.3653(2) 0.0428(13) Uani 1 1 d . . .
O4 O 0.57831(17) 0.11695(16) 0.33151(16) 0.0616(12) Uani 1 1 d . . .
C50 C 0.48569(18) 0.13807(18) 0.3883(2) 0.0377(12) Uani 1 1 d . . .
O5 O 0.44983(14) 0.14429(14) 0.36627(15) 0.0515(10) Uani 1 1 d . . .
C51 C 0.55715(16) 0.18874(17) 0.42060(18) 0.0311(11) Uani 1 1 d . . .
O6 O 0.56264(12) 0.22620(12) 0.41965(14) 0.0403(9) Uani 1 1 d . . .
Cl2 Cl 0.52497(4) 0.13324(4) 0.50095(4) 0.0326(3) Uani 1 1 d . . .
Re3 Re 0.85404(2) 0.64166(2) 0.46603(2) 0.02495(5) Uani 1 1 d . . .
N9 N 0.88686(14) 0.69390(13) 0.43374(14) 0.0297(9) Uani 1 1 d . . .
C61 C 0.93062(18) 0.70608(17) 0.44746(19) 0.0366(12) Uani 1 1 d . . .
H61 H 0.9498 0.6885 0.4702 0.044 Uiso 1 1 calc R U .
C62 C 0.9488(2) 0.74324(18) 0.4298(2) 0.0446(14) Uani 1 1 d . . .
H62 H 0.9800 0.7506 0.4398 0.053 Uiso 1 1 calc R U .
C63 C 0.9210(2) 0.76924(19) 0.3977(2) 0.0474(15) Uani 1 1 d . . .
H63 H 0.9326 0.7952 0.3855 0.057 Uiso 1 1 calc R U .
C64 C 0.8760(2) 0.75742(18) 0.38321(19) 0.0413(13) Uani 1 1 d . . .
H64 H 0.8563 0.7753 0.3613 0.050 Uiso 1 1 calc R U .
C65 C 0.85972(18) 0.71871(16) 0.40118(18) 0.0331(12) Uani 1 1 d . . .
C66 C 0.81336(18) 0.70207(15) 0.38593(17) 0.0318(11) Uani 1 1 d . . .
C67 C 0.7824(2) 0.72119(18) 0.3497(2) 0.0464(14) Uani 1 1 d . . .
H67 H 0.7902 0.7474 0.3349 0.056 Uiso 1 1 calc R U .
C68 C 0.7399(2) 0.7018(2) 0.3354(2) 0.0514(16) Uani 1 1 d . . .
H68 H 0.7187 0.7144 0.3103 0.062 Uiso 1 1 calc R U .
C69 C 0.7289(2) 0.66482(18) 0.3575(2) 0.0416(13) Uani 1 1 d . . .
H69 H 0.6999 0.6513 0.3482 0.050 Uiso 1 1 calc R U .
C70 C 0.76074(17) 0.64683(15) 0.39408(17) 0.0301(11) Uani 1 1 d . . .
N10 N 0.80235(13) 0.66487(12) 0.40824(13) 0.0270(9) Uani 1 1 d . . .
N11 N 0.75333(13) 0.60621(12) 0.41371(14) 0.0280(9) Uani 1 1 d . . .
C71 C 0.71689(15) 0.59446(15) 0.42666(17) 0.0276(10) Uani 1 1 d . . .
S3 S 0.67144(4) 0.63025(4) 0.43751(5) 0.0370(3) Uani 1 1 d . . .
N12 N 0.70584(13) 0.55181(13) 0.43292(15) 0.0308(9) Uani 1 1 d . . .
H12 H 0.6863 0.5474 0.4513 0.037 Uiso 1 1 calc R U .
C72 C 0.72175(17) 0.51329(16) 0.41361(18) 0.0311(11) Uani 1 1 d . . .
C73 C 0.75928(19) 0.51228(17) 0.3921(2) 0.0414(13) Uani 1 1 d . . .
H73 H 0.7770 0.5384 0.3909 0.050 Uiso 1 1 calc R U .
C74 C 0.7706(2) 0.47282(18) 0.3725(2) 0.0465(15) Uani 1 1 d . . .
H74 H 0.7956 0.4722 0.3568 0.056 Uiso 1 1 calc R U .
C75 C 0.74606(19) 0.43433(17) 0.3755(2) 0.0419(13) Uani 1 1 d . . .
C76 C 0.70935(19) 0.43527(18) 0.3980(2) 0.0425(14) Uani 1 1 d . . .
H76 H 0.6925 0.4088 0.4006 0.051 Uiso 1 1 calc R U .
C77 C 0.69732(17) 0.47457(17) 0.41664(19) 0.0350(12) Uani 1 1 d . . .
H77 H 0.6719 0.4752 0.4317 0.042 Uiso 1 1 calc R U .
C78 C 0.7580(2) 0.3924(2) 0.3544(2) 0.0539(17) Uani 1 1 d . . .
F7 F 0.80050(15) 0.39150(13) 0.34662(19) 0.0883(16) Uani 1 1 d . . .
F8 F 0.75495(13) 0.35644(11) 0.38049(15) 0.0650(11) Uani 1 1 d . . .
F9 F 0.72947(16) 0.38381(12) 0.31358(14) 0.0716(12) Uani 1 1 d . . .
C79 C 0.81922(16) 0.59793(17) 0.49212(18) 0.0312(11) Uani 1 1 d . . .
O7 O 0.80068(12) 0.56989(12) 0.50787(13) 0.0392(9) Uani 1 1 d . . .
C80 C 0.90164(17) 0.63083(16) 0.51851(19) 0.0307(11) Uani 1 1 d . . .
O8 O 0.92882(12) 0.62474(12) 0.55086(13) 0.0386(8) Uani 1 1 d . . .
C81 C 0.87449(16) 0.59356(16) 0.43323(18) 0.0309(11) Uani 1 1 d . . .
O9 O 0.88655(13) 0.56338(11) 0.41459(13) 0.0400(9) Uani 1 1 d . . .
Cl3 Cl 0.82929(4) 0.70767(4) 0.50575(4) 0.0336(3) Uani 1 1 d . . .
Re4 Re 0.63892(2) 0.56020(2) 0.57524(2) 0.03379(6) Uani 1 1 d . . .
N13 N 0.56738(15) 0.54716(16) 0.56502(19) 0.0462(13) Uani 1 1 d . . .
C91 C 0.5496(2) 0.5107(2) 0.5819(3) 0.0585(18) Uani 1 1 d . . .
H91 H 0.5691 0.4912 0.6021 0.070 Uiso 1 1 calc R U .
C92 C 0.5036(2) 0.5009(2) 0.5704(4) 0.080(3) Uani 1 1 d . . .
H92 H 0.4919 0.4750 0.5826 0.096 Uiso 1 1 calc R U .
C93 C 0.4755(3) 0.5288(3) 0.5418(4) 0.093(3) Uani 1 1 d . . .
H93 H 0.4439 0.5223 0.5336 0.111 Uiso 1 1 calc R U .
C94 C 0.4928(2) 0.5666(2) 0.5246(3) 0.069(2) Uani 1 1 d . . .
H94 H 0.4734 0.5866 0.5050 0.083 Uiso 1 1 calc R U .
C95 C 0.53944(18) 0.5746(2) 0.5366(2) 0.0487(16) Uani 1 1 d . . .
C96 C 0.56071(17) 0.61423(19) 0.5209(2) 0.0434(14) Uani 1 1 d . . .
C97 C 0.5363(2) 0.6467(2) 0.4941(2) 0.0530(16) Uani 1 1 d . . .
H97 H 0.5045 0.6433 0.4831 0.064 Uiso 1 1 calc R U .
C98 C 0.5590(2) 0.6848(2) 0.4832(3) 0.0584(18) Uani 1 1 d . . .
H98 H 0.5426 0.7078 0.4648 0.070 Uiso 1 1 calc R U .
C99 C 0.60517(19) 0.68887(19) 0.4991(2) 0.0454(14) Uani 1 1 d . . .
H99 H 0.6210 0.7148 0.4925 0.054 Uiso 1 1 calc R U .
C100 C 0.62806(17) 0.65450(17) 0.5250(2) 0.0365(12) Uani 1 1 d . . .
N14 N 0.60672(13) 0.61738(14) 0.53620(16) 0.0356(10) Uani 1 1 d . . .
N15 N 0.67346(14) 0.65762(14) 0.54714(16) 0.0348(10) Uani 1 1 d . . .
C101 C 0.70590(17) 0.67315(16) 0.52948(18) 0.0329(11) Uani 1 1 d . . .
S4 S 0.70488(4) 0.68466(4) 0.46796(5) 0.0345(3) Uani 1 1 d . . .
N16 N 0.74689(14) 0.68349(14) 0.55473(15) 0.0350(10) Uani 1 1 d . . .
H16A H 0.7675 0.6916 0.5386 0.042 Uiso 1 1 calc R U .
C102 C 0.76151(18) 0.68316(17) 0.60308(19) 0.0362(12) Uani 1 1 d . . .
C103 C 0.8049(2) 0.6994(2) 0.6195(2) 0.0491(15) Uani 1 1 d . . .
H103 H 0.8226 0.7104 0.5983 0.059 Uiso 1 1 calc R U .
C104 C 0.8222(2) 0.6995(2) 0.6665(2) 0.0512(16) Uani 1 1 d . . .
H104 H 0.8523 0.7100 0.6776 0.061 Uiso 1 1 calc R U .
C105 C 0.7968(2) 0.68465(19) 0.6979(2) 0.0440(14) Uani 1 1 d . . .
C106 C 0.7530(2) 0.66900(17) 0.6815(2) 0.0418(13) Uani 1 1 d . . .
H106 H 0.7352 0.6587 0.7029 0.050 Uiso 1 1 calc R U .
C107 C 0.73505(18) 0.66817(17) 0.63422(19) 0.0363(12) Uani 1 1 d . . .
H107 H 0.7050 0.6575 0.6232 0.044 Uiso 1 1 calc R U .
C108 C 0.8152(3) 0.6858(2) 0.7478(2) 0.0647(19) Uani 1 1 d . U .
F10 F 0.78501(16) 0.68262(14) 0.77486(13) 0.0749(12) Uani 1 1 d . . .
F11 F 0.8438(2) 0.6517(2) 0.7614(2) 0.137(2) Uani 1 1 d . U .
F12 F 0.83819(19) 0.72276(18) 0.76132(16) 0.1026(16) Uani 1 1 d . U .
C109 C 0.6430(2) 0.5908(2) 0.6326(2) 0.0472(15) Uani 1 1 d . . .
O10 O 0.64756(16) 0.60985(15) 0.66742(17) 0.0642(13) Uani 1 1 d . . .
C110 C 0.70219(18) 0.57199(16) 0.57639(19) 0.0350(12) Uani 1 1 d . . .
O11 O 0.74019(12) 0.57743(12) 0.57694(14) 0.0413(9) Uani 1 1 d . . .
C111 C 0.65647(19) 0.5061(2) 0.6080(2) 0.0441(14) Uani 1 1 d . . .
O12 O 0.66607(16) 0.47361(15) 0.62850(16) 0.0572(11) Uani 1 1 d . . .
Cl4 Cl 0.63133(4) 0.52588(4) 0.49666(5) 0.0362(3) Uani 1 1 d . . .
O13 O 0.8186(2) 0.3792(2) 0.73000(19) 0.0413(18) Uani 0.593(6) 1 d . . P
C121 C 0.7982(5) 0.3709(4) 0.7663(4) 0.064(3) Uani 0.593(6) 1 d . U P
H12A H 0.7921 0.3386 0.7686 0.077 Uiso 0.593(6) 1 calc R U P
H12B H 0.7690 0.3872 0.7628 0.077 Uiso 0.593(6) 1 calc R U P
C122 C 0.8317(5) 0.3871(5) 0.8100(3) 0.074(4) Uani 0.593(6) 1 d . . P
H12C H 0.8155 0.4048 0.8302 0.089 Uiso 0.593(6) 1 calc R U P
H12D H 0.8464 0.3613 0.8280 0.089 Uiso 0.593(6) 1 calc R U P
C123 C 0.8653(4) 0.4143(5) 0.7936(4) 0.072(4) Uani 0.593(6) 1 d . . P
H12E H 0.8965 0.4030 0.8056 0.086 Uiso 0.593(6) 1 calc R U P
H12F H 0.8635 0.4457 0.8035 0.086 Uiso 0.593(6) 1 calc R U P
C124 C 0.8532(4) 0.4103(4) 0.7413(3) 0.060(3) Uani 0.593(6) 1 d . . P
H12G H 0.8431 0.4396 0.7274 0.072 Uiso 0.593(6) 1 calc R U P
H12H H 0.8802 0.4007 0.7289 0.072 Uiso 0.593(6) 1 calc R U P
O14 O 0.6483(3) -0.0436(3) 0.3877(3) 0.081(4) Uani 0.407(6) 1 d G . P
C131 C 0.6472(3) -0.0895(2) 0.3755(3) 0.041(3) Uani 0.407(6) 1 d G . P
H13A H 0.6739 -0.0970 0.3616 0.050 Uiso 0.407(6) 1 calc R U P
H13B H 0.6481 -0.1081 0.4035 0.050 Uiso 0.407(6) 1 calc R U P
C132 C 0.6064(4) -0.0975(3) 0.3428(4) 0.051(4) Uani 0.407(6) 1 d G . P
H13C H 0.5877 -0.1200 0.3552 0.061 Uiso 0.407(6) 1 calc R U P
H13D H 0.6135 -0.1089 0.3133 0.061 Uiso 0.407(6) 1 calc R U P
C133 C 0.5823(3) -0.0566(4) 0.3349(4) 0.128(10) Uani 0.407(6) 1 d G U P
H13E H 0.5778 -0.0484 0.3015 0.154 Uiso 0.407(6) 1 calc R U P
H13F H 0.5520 -0.0595 0.3434 0.154 Uiso 0.407(6) 1 calc R U P
C134 C 0.6082(4) -0.0233(3) 0.3626(4) 0.051(4) Uani 0.407(6) 1 d G U P
H13G H 0.5904 -0.0102 0.3844 0.061 Uiso 0.407(6) 1 calc R U P
H13H H 0.6162 0.0009 0.3425 0.061 Uiso 0.407(6) 1 calc R U P

loop_
_atom_site_aniso_label
_atom_site_aniso_U_11
_atom_site_aniso_U_22
_atom_site_aniso_U_33
_atom_site_aniso_U_23
_atom_site_aniso_U_13
_atom_site_aniso_U_12
Re1 0.02160(10) 0.02374(10) 0.02887(11) -0.00262(7) 0.00655(8) -0.00146(7)
N1 0.024(2) 0.028(2) 0.033(2) -0.0118(18) 0.0090(17) -0.0037(16)
C1 0.037(3) 0.025(3) 0.043(3) -0.011(2) 0.014(2) -0.002(2)
C2 0.044(3) 0.033(3) 0.060(4) -0.019(3) 0.021(3) -0.010(2)
C3 0.037(3) 0.048(4) 0.060(4) -0.015(3) 0.008(3) -0.022(3)
C4 0.031(3) 0.057(4) 0.042(3) -0.010(3) -0.002(2) -0.005(3)
C5 0.029(3) 0.039(3) 0.033(3) -0.011(2) 0.009(2) -0.004(2)
C6 0.026(3) 0.042(3) 0.027(3) -0.005(2) 0.004(2) -0.004(2)
C7 0.030(3) 0.059(4) 0.035(3) 0.001(3) -0.003(2) -0.004(3)
C8 0.043(3) 0.058(4) 0.037(3) 0.015(3) -0.004(3) -0.003(3)
C9 0.039(3) 0.045(3) 0.028(3) 0.005(2) 0.000(2) -0.002(2)
C10 0.028(3) 0.032(3) 0.025(3) -0.002(2) 0.007(2) -0.002(2)
N2 0.023(2) 0.031(2) 0.026(2) -0.0025(17) 0.0075(16) -0.0016(16)
N3 0.024(2) 0.025(2) 0.031(2) 0.0004(17) 0.0090(17) -0.0034(16)
C11 0.030(3) 0.028(3) 0.025(2) 0.003(2) 0.008(2) 0.003(2)
S1 0.0316(6) 0.0259(6) 0.0380(7) 0.0049(5) 0.0152(5) 0.0039(5)
N4 0.031(2) 0.025(2) 0.038(2) -0.0060(18) 0.0149(18) -0.0054(17)
C12 0.032(3) 0.030(3) 0.046(3) -0.005(2) 0.020(2) -0.004(2)
C13 0.036(3) 0.049(4) 0.080(5) -0.030(3) 0.030(3) -0.017(3)
C14 0.052(4) 0.061(4) 0.113(6) -0.046(4) 0.052(4) -0.021(3)
C15 0.060(4) 0.056(4) 0.109(6) -0.037(4) 0.057(4) -0.020(3)
C16 0.044(4) 0.053(4) 0.094(5) -0.021(4) 0.042(4) -0.022(3)
C17 0.042(3) 0.030(3) 0.061(4) -0.012(3) 0.027(3) -0.010(2)
C18 0.084(5) 0.072(5) 0.136(7) -0.063(5) 0.052(5) -0.031(5)
F1 0.097(4) 0.304(11) 0.100(4) -0.048(5) 0.068(4) 0.008(5)
F2 0.108(3) 0.115(3) 0.159(4) -0.036(3) 0.061(3) -0.006(3)
F3 0.067(3) 0.080(3) 0.188(6) -0.012(3) 0.073(3) 0.000(2)
C19 0.032(3) 0.031(3) 0.041(3) 0.003(2) 0.008(2) 0.002(2)
O1 0.040(2) 0.047(2) 0.065(3) -0.006(2) 0.024(2) 0.0098(18)
C20 0.024(2) 0.029(3) 0.042(3) -0.002(2) 0.007(2) -0.005(2)
O2 0.039(2) 0.037(2) 0.041(2) 0.0123(18) 0.0033(17) -0.0055(16)
C21 0.037(3) 0.030(3) 0.027(3) 0.002(2) 0.010(2) 0.000(2)
O3 0.0303(19) 0.038(2) 0.045(2) 0.0022(17) -0.0038(17) -0.0097(16)
Cl1 0.0323(6) 0.0276(6) 0.0399(7) -0.0071(5) 0.0168(5) -0.0050(5)
Re2 0.02819(11) 0.02403(10) 0.03467(12) -0.00492(8) 0.01041(8) -0.00352(7)
N5 0.038(2) 0.022(2) 0.055(3) -0.009(2) 0.021(2) -0.0056(18)
C31 0.041(3) 0.035(3) 0.074(4) -0.016(3) 0.018(3) -0.008(2)
C32 0.055(4) 0.035(4) 0.113(6) -0.019(4) 0.029(4) -0.020(3)
C33 0.068(5) 0.023(3) 0.124(7) -0.006(4) 0.043(5) -0.009(3)
C34 0.058(4) 0.028(3) 0.091(5) 0.008(3) 0.032(4) 0.002(3)
C35 0.044(3) 0.026(3) 0.059(4) -0.002(3) 0.024(3) 0.001(2)
C36 0.047(3) 0.026(3) 0.041(3) 0.002(2) 0.024(3) 0.006(2)
C37 0.050(3) 0.025(3) 0.058(4) 0.006(3) 0.017(3) 0.009(2)
C38 0.040(3) 0.039(3) 0.053(4) -0.004(3) 0.006(3) 0.013(2)
C39 0.033(3) 0.036(3) 0.046(3) -0.007(2) 0.009(2) 0.007(2)
C40 0.038(3) 0.026(3) 0.032(3) -0.006(2) 0.017(2) 0.001(2)
N6 0.028(2) 0.025(2) 0.038(2) -0.0013(17) 0.0136(18) -0.0023(16)
N7 0.026(2) 0.030(2) 0.032(2) -0.0014(18) 0.0115(17) -0.0035(17)
C41 0.026(2) 0.033(3) 0.031(3) -0.001(2) 0.013(2) 0.001(2)
S2 0.0256(6) 0.0356(7) 0.0328(7) -0.0018(5) 0.0095(5) -0.0023(5)
N8 0.041(2) 0.031(2) 0.033(2) -0.0064(18) 0.0126(19) -0.0140(18)
C42 0.043(3) 0.041(3) 0.027(3) 0.001(2) 0.012(2) -0.013(2)
C43 0.040(3) 0.042(3) 0.031(3) -0.004(2) 0.011(2) -0.014(2)
C44 0.036(3) 0.051(3) 0.035(3) -0.003(2) 0.011(2) -0.015(2)
C45 0.048(4) 0.068(4) 0.036(3) -0.002(3) 0.011(3) -0.016(3)
C46 0.075(5) 0.054(4) 0.045(4) 0.010(3) 0.015(3) -0.027(3)
C47 0.072(4) 0.046(4) 0.038(3) 0.000(3) 0.013(3) -0.027(3)
C48 0.070(5) 0.065(5) 0.044(4) 0.007(3) 0.014(3) -0.023(4)
F4 0.093(3) 0.124(3) 0.057(2) 0.003(2) 0.027(2) -0.033(2)
F5 0.107(3) 0.099(3) 0.052(2) 0.002(2) 0.003(2) -0.041(2)
F6 0.177(6) 0.134(5) 0.057(3) 0.037(3) 0.024(3) 0.039(4)
C49 0.044(3) 0.035(3) 0.049(4) -0.010(3) 0.008(3) -0.009(2)
O4 0.075(3) 0.067(3) 0.052(3) -0.022(2) 0.034(2) -0.011(2)
C50 0.033(3) 0.040(3) 0.040(3) -0.010(2) 0.006(3) -0.004(2)
O5 0.035(2) 0.061(3) 0.055(3) -0.012(2) 0.001(2) 0.0004(19)
C51 0.031(3) 0.026(3) 0.038(3) 0.000(2) 0.011(2) -0.003(2)
O6 0.044(2) 0.027(2) 0.055(2) -0.0002(17) 0.0197(18) -0.0011(16)
Cl2 0.0334(6) 0.0264(6) 0.0412(7) -0.0029(5) 0.0152(5) -0.0054(5)
Re3 0.02725(10) 0.01964(10) 0.03036(11) -0.00104(7) 0.01155(8) -0.00119(7)
N9 0.036(2) 0.021(2) 0.038(2) -0.0020(17) 0.0212(19) 0.0006(17)
C61 0.038(3) 0.031(3) 0.047(3) -0.007(2) 0.022(2) -0.001(2)
C62 0.044(3) 0.034(3) 0.064(4) -0.006(3) 0.034(3) -0.006(2)
C63 0.062(4) 0.034(3) 0.057(4) -0.001(3) 0.038(3) -0.014(3)
C64 0.067(4) 0.030(3) 0.033(3) 0.001(2) 0.027(3) 0.000(3)
C65 0.050(3) 0.023(3) 0.033(3) -0.003(2) 0.024(2) 0.000(2)
C66 0.048(3) 0.019(2) 0.031(3) 0.000(2) 0.014(2) 0.007(2)
C67 0.070(4) 0.025(3) 0.044(3) 0.006(2) 0.008(3) 0.000(3)
C68 0.064(4) 0.039(3) 0.043(3) 0.006(3) -0.008(3) 0.009(3)
C69 0.046(3) 0.031(3) 0.043(3) -0.001(2) -0.001(3) 0.005(2)
C70 0.039(3) 0.020(2) 0.031(3) -0.003(2) 0.009(2) 0.005(2)
N10 0.035(2) 0.019(2) 0.029(2) -0.0026(16) 0.0101(18) 0.0045(16)
N11 0.028(2) 0.022(2) 0.034(2) -0.0068(17) 0.0076(18) 0.0009(16)
C71 0.026(2) 0.023(2) 0.033(3) -0.012(2) 0.005(2) 0.0032(19)
S3 0.0257(6) 0.0312(7) 0.0534(8) -0.0168(6) 0.0061(6) 0.0042(5)
N12 0.026(2) 0.026(2) 0.044(3) -0.0115(18) 0.0151(18) -0.0025(16)
C72 0.033(3) 0.021(2) 0.041(3) -0.008(2) 0.013(2) -0.0009(19)
C73 0.044(3) 0.027(3) 0.061(4) -0.011(3) 0.029(3) -0.009(2)
C74 0.049(3) 0.030(3) 0.069(4) -0.010(3) 0.033(3) -0.004(2)
C75 0.046(3) 0.027(3) 0.058(4) -0.014(2) 0.021(3) -0.002(2)
C76 0.042(3) 0.032(3) 0.058(4) -0.010(3) 0.022(3) -0.010(2)
C77 0.035(3) 0.031(3) 0.044(3) -0.011(2) 0.020(2) -0.007(2)
C78 0.052(4) 0.051(4) 0.066(4) -0.020(3) 0.029(3) -0.016(3)
F7 0.080(3) 0.048(2) 0.158(5) -0.045(3) 0.076(3) -0.011(2)
F8 0.071(3) 0.0300(19) 0.096(3) -0.0128(19) 0.021(2) 0.0055(16)
F9 0.110(3) 0.042(2) 0.067(3) -0.0223(19) 0.026(2) 0.008(2)
C79 0.027(3) 0.034(3) 0.034(3) -0.003(2) 0.008(2) 0.000(2)
O7 0.038(2) 0.036(2) 0.046(2) 0.0093(17) 0.0125(17) -0.0089(16)
C80 0.030(3) 0.029(3) 0.037(3) -0.001(2) 0.015(2) -0.007(2)
O8 0.033(2) 0.043(2) 0.038(2) 0.0001(17) 0.0011(18) -0.0101(16)
C81 0.031(3) 0.024(3) 0.039(3) 0.001(2) 0.010(2) 0.002(2)
O9 0.048(2) 0.027(2) 0.047(2) -0.0073(17) 0.0135(18) 0.0057(16)
Cl3 0.0358(6) 0.0290(6) 0.0411(7) -0.0107(5) 0.0205(5) -0.0064(5)
Re4 0.02678(11) 0.02968(11) 0.04958(14) -0.01124(9) 0.01903(9) -0.00621(8)
N13 0.034(3) 0.038(3) 0.074(4) -0.021(2) 0.030(2) -0.009(2)
C91 0.045(4) 0.046(4) 0.095(5) -0.019(3) 0.042(4) -0.013(3)
C92 0.044(4) 0.049(4) 0.160(9) -0.014(5) 0.050(5) -0.015(3)
C93 0.038(4) 0.065(5) 0.184(10) -0.032(6) 0.044(5) -0.021(4)
C94 0.028(3) 0.057(4) 0.125(7) -0.027(4) 0.020(4) -0.001(3)
C95 0.027(3) 0.040(3) 0.083(5) -0.027(3) 0.023(3) -0.008(2)
C96 0.025(3) 0.042(3) 0.065(4) -0.024(3) 0.014(3) 0.001(2)
C97 0.029(3) 0.052(4) 0.077(5) -0.014(3) 0.007(3) 0.007(3)
C98 0.045(4) 0.052(4) 0.082(5) -0.003(3) 0.021(3) 0.022(3)
C99 0.039(3) 0.032(3) 0.069(4) -0.011(3) 0.020(3) 0.007(2)
C100 0.028(3) 0.032(3) 0.053(3) -0.018(2) 0.019(2) 0.000(2)
N14 0.022(2) 0.030(2) 0.056(3) -0.018(2) 0.012(2) -0.0020(17)
N15 0.032(2) 0.028(2) 0.048(3) -0.012(2) 0.015(2) -0.0047(18)
C101 0.034(3) 0.024(3) 0.043(3) -0.012(2) 0.016(2) -0.003(2)
S4 0.0372(7) 0.0246(6) 0.0434(8) -0.0098(5) 0.0120(6) 0.0010(5)
N16 0.036(2) 0.033(2) 0.040(3) -0.0135(19) 0.018(2) -0.0121(18)
C102 0.039(3) 0.030(3) 0.042(3) -0.011(2) 0.015(2) -0.011(2)
C103 0.047(3) 0.059(4) 0.046(4) -0.012(3) 0.021(3) -0.026(3)
C104 0.049(4) 0.062(4) 0.043(4) -0.014(3) 0.011(3) -0.022(3)
C105 0.062(4) 0.036(3) 0.038(3) -0.005(2) 0.020(3) -0.009(3)
C106 0.060(4) 0.027(3) 0.046(3) -0.005(2) 0.027(3) -0.005(2)
C107 0.037(3) 0.028(3) 0.049(3) -0.009(2) 0.022(3) -0.006(2)
C108 0.093(5) 0.053(4) 0.049(4) -0.007(3) 0.015(4) -0.012(4)
F10 0.106(3) 0.083(3) 0.040(2) 0.0037(19) 0.023(2) -0.036(2)
F11 0.147(4) 0.149(4) 0.108(3) -0.006(3) 0.007(3) 0.046(3)
F12 0.127(3) 0.116(3) 0.064(2) -0.006(2) 0.018(2) -0.069(3)
C109 0.048(3) 0.044(3) 0.057(4) -0.012(3) 0.028(3) -0.015(3)
O10 0.070(3) 0.063(3) 0.072(3) -0.028(3) 0.042(3) -0.017(2)
C110 0.037(3) 0.026(3) 0.046(3) -0.015(2) 0.017(2) -0.002(2)
O11 0.027(2) 0.036(2) 0.063(3) -0.0149(18) 0.0148(18) -0.0058(15)
C111 0.042(3) 0.042(4) 0.056(4) -0.013(3) 0.027(3) -0.007(3)
O12 0.076(3) 0.041(3) 0.063(3) 0.002(2) 0.033(2) -0.001(2)
Cl4 0.0275(6) 0.0317(7) 0.0531(8) -0.0126(6) 0.0170(6) -0.0074(5)
O13 0.054(4) 0.050(4) 0.018(3) -0.013(3) 0.001(3) -0.008(3)
C121 0.095(7) 0.059(6) 0.035(5) 0.010(4) 0.002(5) -0.034(5)
C122 0.104(10) 0.104(10) 0.010(5) -0.001(5) 0.004(5) -0.068(8)
C123 0.070(8) 0.092(10) 0.041(6) 0.033(6) -0.018(6) -0.033(7)
C124 0.075(8) 0.081(8) 0.032(6) -0.002(5) 0.033(5) 0.007(6)
O14 0.128(12) 0.039(6) 0.058(8) -0.023(5) -0.023(7) -0.023(7)
C131 0.055(9) 0.045(8) 0.027(7) -0.005(6) 0.014(6) -0.013(7)
C132 0.057(9) 0.055(10) 0.038(8) -0.013(7) 0.002(7) -0.023(7)
C133 0.114(12) 0.125(13) 0.140(13) -0.021(9) 0.008(9) 0.003(9)
C134 0.047(7) 0.083(8) 0.029(6) -0.016(6) 0.021(5) -0.017(6)

loop_
_atom_type_symbol
_atom_type_description
_atom_type_scat_dispersion_real
_atom_type_scat_dispersion_imag
_atom_type_scat_source
C C 0.0033 0.0016 'International Tables Vol C Tables 4.2.6.8 and 6.1.1.4'
H H 0.0000 0.0000 'International Tables Vol C Tables 4.2.6.8 and 6.1.1.4'
N N 0.0061 0.0033 'International Tables Vol C Tables 4.2.6.8 and 6.1.1.4'
O O 0.0106 0.0060 'International Tables Vol C Tables 4.2.6.8 and 6.1.1.4'
F F 0.0171 0.0103 'International Tables Vol C Tables 4.2.6.8 and 6.1.1.4'
S S 0.1246 0.1234 'International Tables Vol C Tables 4.2.6.8 and 6.1.1.4'
Cl Cl 0.1484 0.1585 'International Tables Vol C Tables 4.2.6.8 and 6.1.1.4'
Re Re -1.0185 7.2310 'International Tables Vol C Tables 4.2.6.8 and 6.1.1.4'

loop_
_geom_angle_atom_site_label_1
_geom_angle_atom_site_label_2
_geom_angle_atom_site_label_3
_geom_angle
C19 Re1 C20 91.0(2)
C19 Re1 C21 86.8(2)
C20 Re1 C21 86.6(2)
C19 Re1 N1 95.73(19)
C20 Re1 N1 98.13(18)
C21 Re1 N1 174.59(18)
C19 Re1 N2 95.56(19)
C20 Re1 N2 171.10(17)
C21 Re1 N2 99.78(18)
N1 Re1 N2 75.25(15)
C19 Re1 Cl1 176.26(16)
C20 Re1 Cl1 89.81(15)
C21 Re1 Cl1 96.87(15)
N1 Re1 Cl1 80.54(10)
N2 Re1 Cl1 83.28(10)
C1 N1 C5 118.8(4)
C1 N1 Re1 124.2(3)
C5 N1 Re1 116.7(3)
N1 C1 C2 122.3(5)
N1 C1 H1 118.9
C2 C1 H1 118.9
C3 C2 C1 118.8(5)
C3 C2 H2 120.6
C1 C2 H2 120.6
C2 C3 C4 119.9(5)
C2 C3 H3 120.0
C4 C3 H3 120.0
C3 C4 C5 119.3(6)
C3 C4 H4 120.4
C5 C4 H4 120.4
N1 C5 C4 120.9(5)
N1 C5 C6 115.7(4)
C4 C5 C6 123.4(5)
N2 C6 C7 121.3(5)
N2 C6 C5 116.0(4)
C7 C6 C5 122.6(5)
C8 C7 C6 119.8(5)
C8 C7 H7 120.1
C6 C7 H7 120.1
C9 C8 C7 119.8(5)
C9 C8 H8 120.1
C7 C8 H8 120.1
C8 C9 C10 118.7(5)
C8 C9 H9 120.7
C10 C9 H9 120.7
N2 C10 N3 115.8(4)
N2 C10 C9 122.0(4)
N3 C10 C9 121.6(4)
C10 N2 C6 118.3(4)
C10 N2 Re1 125.9(3)
C6 N2 Re1 115.6(3)
C11 N3 C10 126.5(4)
N3 C11 N4 123.5(4)
N3 C11 S1 127.8(4)
N4 C11 S1 108.7(3)
C11 S1 S2 103.14(16)
C11 N4 C12 127.9(4)
C11 N4 H4A 116.0
C12 N4 H4A 116.0
C17 C12 C13 119.6(5)
C17 C12 N4 116.4(4)
C13 C12 N4 124.0(4)
C14 C13 C12 119.4(5)
C14 C13 H13 120.3
C12 C13 H13 120.3
C13 C14 C15 120.5(6)
C13 C14 H14 119.8
C15 C14 H14 119.8
C16 C15 C14 119.8(6)
C16 C15 C18 118.9(6)
C14 C15 C18 121.3(6)
C15 C16 C17 120.3(5)
C15 C16 H16 119.9
C17 C16 H16 119.9
C16 C17 C12 120.4(5)
C16 C17 H17 119.8
C12 C17 H17 119.8
F3 C18 F1 106.2(8)
F3 C18 F2 100.6(9)
F1 C18 F2 112.6(8)
F3 C18 C15 115.2(8)
F1 C18 C15 110.5(9)
F2 C18 C15 111.4(7)
O1 C19 Re1 177.7(5)
O2 C20 Re1 177.5(5)
O3 C21 Re1 175.5(4)
C49 Re2 C50 88.9(2)
C49 Re2 C51 88.8(2)
C50 Re2 C51 87.5(2)
C49 Re2 N5 96.9(2)
C50 Re2 N5 96.1(2)
C51 Re2 N5 173.3(2)
C49 Re2 N6 91.8(2)
C50 Re2 N6 170.95(19)
C51 Re2 N6 101.58(18)
N5 Re2 N6 74.84(16)
C49 Re2 Cl2 175.31(18)
C50 Re2 Cl2 95.77(17)
C51 Re2 Cl2 91.16(15)
N5 Re2 Cl2 82.85(12)
N6 Re2 Cl2 83.64(11)
C35 N5 C31 119.0(5)
C35 N5 Re2 117.9(3)
C31 N5 Re2 123.0(4)
N5 C31 C32 121.0(6)
N5 C31 H31 119.5
C32 C31 H31 119.5
C33 C32 C31 119.9(6)
C33 C32 H32 120.1
C31 C32 H32 120.1
C32 C33 C34 119.9(6)
C32 C33 H33 120.1
C34 C33 H33 120.1
C33 C34 C35 118.4(7)
C33 C34 H34 120.8
C35 C34 H34 120.8
N5 C35 C34 121.8(6)
N5 C35 C36 115.3(5)
C34 C35 C36 122.9(6)
N6 C36 C37 121.9(5)
N6 C36 C35 115.6(5)
C37 C36 C35 122.5(5)
C36 C37 C38 118.7(5)
C36 C37 H37 120.6
C38 C37 H37 120.6
C39 C38 C37 119.8(5)
C39 C38 H38 120.1
C37 C38 H38 120.1
C38 C39 C40 119.3(5)
C38 C39 H39 120.4
C40 C39 H39 120.4
N6 C40 N7 115.5(4)
N6 C40 C39 121.5(5)
N7 C40 C39 122.6(5)
C40 N6 C36 118.8(4)
C40 N6 Re2 125.4(3)
C36 N6 Re2 115.8(3)
C41 N7 C40 126.9(4)
N7 C41 N8 123.4(5)
N7 C41 S2 127.2(4)
N8 C41 S2 109.4(3)
C41 S2 S1 100.52(16)
C41 N8 C42 128.4(4)
C41 N8 H8A 115.8
C42 N8 H8A 115.8
C43 C42 C47 119.8(5)
C43 C42 N8 124.6(5)
C47 C42 N8 115.5(5)
C42 C43 C44 120.1(5)
C42 C43 H43 119.9
C44 C43 H43 119.9
C45 C44 C43 119.7(5)
C45 C44 H44 120.1
C43 C44 H44 120.1
C46 C45 C44 120.3(5)
C46 C45 C48 119.2(6)
C44 C45 C48 120.5(6)
C45 C46 C47 120.3(6)
C45 C46 H46 119.8
C47 C46 H46 119.8
C42 C47 C46 119.7(5)
C42 C47 H47 120.1
C46 C47 H47 120.1
F6 C48 F5 105.3(6)
F6 C48 F4 102.9(6)
F5 C48 F4 106.2(6)
F6 C48 C45 114.8(6)
F5 C48 C45 114.8(6)
F4 C48 C45 111.9(6)
O4 C49 Re2 177.4(5)
O5 C50 Re2 177.3(5)
O6 C51 Re2 177.4(4)
C81 Re3 C80 90.8(2)
C81 Re3 C79 86.3(2)
C80 Re3 C79 86.7(2)
C81 Re3 N9 96.36(18)
C80 Re3 N9 98.23(18)
C79 Re3 N9 174.35(18)
C81 Re3 N10 95.74(18)
C80 Re3 N10 171.11(17)
C79 Re3 N10 99.69(18)
N9 Re3 N10 75.12(15)
C81 Re3 Cl3 176.49(15)
C80 Re3 Cl3 90.15(15)
C79 Re3 Cl3 97.12(15)
N9 Re3 Cl3 80.16(10)
N10 Re3 Cl3 82.95(10)
C61 N9 C65 118.7(4)
C61 N9 Re3 124.4(4)
C65 N9 Re3 116.5(3)
N9 C61 C62 122.5(5)
N9 C61 H61 118.7
C62 C61 H61 118.7
C63 C62 C61 118.9(5)
C63 C62 H62 120.5
C61 C62 H62 120.5
C62 C63 C64 119.5(5)
C62 C63 H63 120.2
C64 C63 H63 120.2
C63 C64 C65 119.2(6)
C63 C64 H64 120.4
C65 C64 H64 120.4
N9 C65 C64 121.1(5)
N9 C65 C66 115.7(4)
C64 C65 C66 123.2(5)
N10 C66 C67 121.0(5)
N10 C66 C65 115.8(4)
C67 C66 C65 123.2(5)
C68 C67 C66 119.7(5)
C68 C67 H67 120.1
C66 C67 H67 120.1
C69 C68 C67 119.4(5)
C69 C68 H68 120.3
C67 C68 H68 120.3
C68 C69 C70 119.2(5)
C68 C69 H69 120.4
C70 C69 H69 120.4
N10 C70 N11 116.0(4)
N10 C70 C69 122.3(5)
N11 C70 C69 121.2(5)
C70 N10 C66 118.4(4)
C70 N10 Re3 126.0(3)
C66 N10 Re3 115.6(3)
C71 N11 C70 125.7(4)
N11 C71 N12 123.6(4)
N11 C71 S3 127.3(4)
N12 C71 S3 109.1(3)
C71 S3 S4 103.30(16)
C71 N12 C72 127.9(4)
C71 N12 H12 116.0
C72 N12 H12 116.0
C77 C72 C73 119.6(4)
C77 C72 N12 116.0(4)
C73 C72 N12 124.4(4)
C74 C73 C72 119.4(5)
C74 C73 H73 120.3
C72 C73 H73 120.3
C75 C74 C73 120.7(5)
C75 C74 H74 119.7
C73 C74 H74 119.7
C74 C75 C76 119.7(5)
C74 C75 C78 120.6(5)
C76 C75 C78 119.7(5)
C77 C76 C75 119.9(5)
C77 C76 H76 120.1
C75 C76 H76 120.1
C76 C77 C72 120.8(5)
C76 C77 H77 119.6
C72 C77 H77 119.6
F8 C78 F7 104.7(6)
F8 C78 F9 104.5(5)
F7 C78 F9 107.8(5)
F8 C78 C75 113.5(5)
F7 C78 C75 113.9(5)
F9 C78 C75 111.7(6)
O7 C79 Re3 175.6(4)
O8 C80 Re3 177.3(4)
O9 C81 Re3 177.5(4)
C109 Re4 C111 90.1(3)
C109 Re4 C110 90.1(2)
C111 Re4 C110 88.4(2)
C109 Re4 N13 95.9(2)
C111 Re4 N13 95.0(2)
C110 Re4 N13 173.1(2)
C109 Re4 N14 91.7(2)
C111 Re4 N14 169.9(2)
C110 Re4 N14 101.49(19)
N13 Re4 N14 74.98(18)
C109 Re4 Cl4 175.3(2)
C111 Re4 Cl4 94.61(17)
C110 Re4 Cl4 90.34(15)
N13 Re4 Cl4 83.41(13)
N14 Re4 Cl4 83.58(12)
C95 N13 C91 118.7(5)
C95 N13 Re4 117.5(4)
C91 N13 Re4 123.5(5)
N13 C91 C92 121.8(7)
N13 C91 H91 119.1
C92 C91 H91 119.1
C93 C92 C91 119.3(7)
C93 C92 H92 120.3
C91 C92 H92 120.3
C92 C93 C94 120.0(7)
C92 C93 H93 120.0
C94 C93 H93 120.0
C93 C94 C95 118.6(8)
C93 C94 H94 120.7
C95 C94 H94 120.7
N13 C95 C94 121.6(6)
N13 C95 C96 115.9(5)
C94 C95 C96 122.5(7)
N14 C96 C97 122.1(5)
N14 C96 C95 115.1(5)
C97 C96 C95 122.7(5)
C96 C97 C98 118.9(6)
C96 C97 H97 120.5
C98 C97 H97 120.5
C99 C98 C97 119.6(6)
C99 C98 H98 120.2
C97 C98 H98 120.2
C98 C99 C100 118.7(6)
C98 C99 H99 120.7
C100 C99 H99 120.7
N14 C100 C99 122.6(5)
N14 C100 N15 114.0(5)
C99 C100 N15 122.8(5)
C100 N14 C96 118.0(5)
C100 N14 Re4 126.3(3)
C96 N14 Re4 115.7(4)
C101 N15 C100 126.1(5)
N15 C101 N16 123.3(5)
N15 C101 S4 126.9(4)
N16 C101 S4 109.8(4)
C101 S4 S3 101.19(17)
C101 N16 C102 129.1(4)
C101 N16 H16A 115.5
C102 N16 H16A 115.5
C103 C102 C107 120.1(5)
C103 C102 N16 116.0(5)
C107 C102 N16 123.9(5)
C104 C103 C102 119.7(5)
C104 C103 H103 120.2
C102 C103 H103 120.2
C103 C104 C105 121.3(6)
C103 C104 H104 119.4
C105 C104 H104 119.4
C104 C105 C106 119.0(5)
C104 C105 C108 120.7(6)
C106 C105 C108 120.3(5)
C107 C106 C105 120.8(5)
C107 C106 H106 119.6
C105 C106 H106 119.6
C106 C107 C102 119.2(5)
C106 C107 H107 120.4
C102 C107 H107 120.4
F10 C108 F12 105.1(6)
F10 C108 F11 103.9(6)
F12 C108 F11 106.4(7)
F10 C108 C105 115.5(6)
F12 C108 C105 113.1(6)
F11 C108 C105 112.0(6)
O10 C109 Re4 176.7(5)
O11 C110 Re4 177.6(4)
O12 C111 Re4 178.0(5)
C121 O13 C124 111.6(7)
O13 C121 C122 105.9(9)
O13 C121 H12A 110.6
C122 C121 H12A 110.6
O13 C121 H12B 110.6
C122 C121 H12B 110.6
H12A C121 H12B 108.7
C123 C122 C121 106.7(8)
C123 C122 H12C 110.4
C121 C122 H12C 110.4
C123 C122 H12D 110.4
C121 C122 H12D 110.4
H12C C122 H12D 108.6
C122 C123 C124 104.2(9)
C122 C123 H12E 110.9
C124 C123 H12E 110.9
C122 C123 H12F 110.9
C124 C123 H12F 110.9
H12E C123 H12F 108.9
O13 C124 C123 108.4(8)
O13 C124 H12G 110.0
C123 C124 H12G 110.0
O13 C124 H12H 110.0
C123 C124 H12H 110.0
H12G C124 H12H 108.4
C131 O14 C134 108.0
C132 C131 O14 108.0
C132 C131 H13A 110.1
O14 C131 H13A 110.1
C132 C131 H13B 110.1
O14 C131 H13B 110.1
H13A C131 H13B 108.4
C131 C132 C133 108.0
C131 C132 H13C 110.1
C133 C132 H13C 110.1
C131 C132 H13D 110.1
C133 C132 H13D 110.1
H13C C132 H13D 108.4
C134 C133 C132 108.0
C134 C133 H13E 110.1
C132 C133 H13E 110.1
C134 C133 H13F 110.1
C132 C133 H13F 110.1
H13E C133 H13F 108.4
C133 C134 O14 108.0
C133 C134 H13G 110.1
O14 C134 H13G 110.1
C133 C134 H13H 110.1
O14 C134 H13H 110.1
H13G C134 H13H 108.4

loop_
_geom_bond_atom_site_label_1
_geom_bond_atom_site_label_2
_geom_bond_distance
Re1 C19 1.899(5)
Re1 C20 1.905(5)
Re1 C21 1.939(5)
Re1 N1 2.160(4)
Re1 N2 2.175(4)
Re1 Cl1 2.4772(12)
N1 C1 1.348(6)
N1 C5 1.355(7)
C1 C2 1.383(7)
C1 H1 0.9500
C2 C3 1.370(9)
C2 H2 0.9500
C3 C4 1.375(8)
C3 H3 0.9500
C4 C5 1.394(7)
C4 H4 0.9500
C5 C6 1.459(7)
C6 N2 1.365(6)
C6 C7 1.374(7)
C7 C8 1.373(8)
C7 H7 0.9500
C8 C9 1.369(8)
C8 H8 0.9500
C9 C10 1.393(7)
C9 H9 0.9500
C10 N2 1.352(6)
C10 N3 1.384(6)
N3 C11 1.265(6)
C11 N4 1.354(6)
C11 S1 1.810(5)
S1 S2 2.0303(17)
N4 C12 1.402(6)
N4 H4A 0.8800
C12 C17 1.386(7)
C12 C13 1.390(7)
C13 C14 1.381(8)
C13 H13 0.9500
C14 C15 1.386(8)
C14 H14 0.9500
C15 C16 1.369(9)
C15 C18 1.503(10)
C16 C17 1.375(8)
C16 H16 0.9500
C17 H17 0.9500
C18 F3 1.296(11)
C18 F1 1.311(13)
C18 F2 1.371(10)
C19 O1 1.152(6)
C20 O2 1.146(6)
C21 O3 1.133(6)
Re2 C49 1.902(6)
Re2 C50 1.902(6)
Re2 C51 1.925(5)
Re2 N5 2.153(4)
Re2 N6 2.186(4)
Re2 Cl2 2.4919(13)
N5 C35 1.341(7)
N5 C31 1.352(7)
C31 C32 1.385(9)
C31 H31 0.9500
C32 C33 1.347(10)
C32 H32 0.9500
C33 C34 1.385(10)
C33 H33 0.9500
C34 C35 1.386(8)
C34 H34 0.9500
C35 C36 1.476(8)
C36 N6 1.362(6)
C36 C37 1.378(8)
C37 C38 1.389(8)
C37 H37 0.9500
C38 C39 1.359(8)
C38 H38 0.9500
C39 C40 1.401(7)
C39 H39 0.9500
C40 N6 1.341(6)
C40 N7 1.381(6)
N7 C41 1.267(6)
C41 N8 1.355(6)
C41 S2 1.821(5)
N8 C42 1.406(6)
N8 H8A 0.8800
C42 C43 1.383(7)
C42 C47 1.386(8)
C43 C44 1.393(7)
C43 H43 0.9500
C44 C45 1.383(8)
C44 H44 0.9500
C45 C46 1.372(9)
C45 C48 1.472(9)
C46 C47 1.394(8)
C46 H46 0.9500
C47 H47 0.9500
C48 F6 1.293(9)
C48 F5 1.309(8)
C48 F4 1.327(8)
C49 O4 1.132(7)
C50 O5 1.157(6)
C51 O6 1.136(6)
Re3 C81 1.899(5)
Re3 C80 1.911(6)
Re3 C79 1.923(5)
Re3 N9 2.162(4)
Re3 N10 2.176(4)
Re3 Cl3 2.4805(12)
N9 C61 1.345(7)
N9 C65 1.351(7)
C61 C62 1.383(7)
C61 H61 0.9500
C62 C63 1.373(9)
C62 H62 0.9500
C63 C64 1.378(8)
C63 H63 0.9500
C64 C65 1.400(7)
C64 H64 0.9500
C65 C66 1.462(7)
C66 N10 1.365(6)
C66 C67 1.391(8)
C67 C68 1.386(9)
C67 H67 0.9500
C68 C69 1.357(8)
C68 H68 0.9500
C69 C70 1.397(7)
C69 H69 0.9500
C70 N10 1.348(6)
C70 N11 1.383(6)
N11 C71 1.272(6)
C71 N12 1.343(6)
C71 S3 1.809(5)
S3 S4 2.0285(18)
N12 C72 1.409(6)
N12 H12 0.8800
C72 C77 1.385(7)
C72 C73 1.391(7)
C73 C74 1.386(7)
C73 H73 0.9500
C74 C75 1.381(8)
C74 H74 0.9500
C75 C76 1.387(8)
C75 C78 1.476(8)
C76 C77 1.375(7)
C76 H76 0.9500
C77 H77 0.9500
C78 F8 1.335(8)
C78 F7 1.336(7)
C78 F9 1.353(8)
C79 O7 1.152(6)
C80 O8 1.138(6)
C81 O9 1.151(6)
Re4 C109 1.896(6)
Re4 C111 1.905(7)
Re4 C110 1.922(5)
Re4 N13 2.141(4)
Re4 N14 2.180(5)
Re4 Cl4 2.4908(14)
N13 C95 1.342(8)
N13 C91 1.352(8)
C91 C92 1.384(9)
C91 H91 0.9500
C92 C93 1.354(12)
C92 H92 0.9500
C93 C94 1.381(11)
C93 H93 0.9500
C94 C95 1.393(8)
C94 H94 0.9500
C95 C96 1.463(8)
C96 N14 1.367(7)
C96 C97 1.369(9)
C97 C98 1.398(9)
C97 H97 0.9500
C98 C99 1.378(9)
C98 H98 0.9500
C99 C100 1.380(8)
C99 H99 0.9500
C100 N14 1.355(7)
C100 N15 1.392(7)
N15 C101 1.274(6)
C101 N16 1.342(6)
C101 S4 1.829(5)
N16 C102 1.399(7)
N16 H16A 0.8800
C102 C103 1.383(7)
C102 C107 1.393(7)
C103 C104 1.375(8)
C103 H103 0.9500
C104 C105 1.376(8)
C104 H104 0.9500
C105 C106 1.387(8)
C105 C108 1.459(9)
C106 C107 1.386(8)
C106 H106 0.9500
C107 H107 0.9500
C108 F10 1.315(8)
C108 F12 1.324(8)
C108 F11 1.344(9)
C109 O10 1.155(7)
C110 O11 1.147(6)
C111 O12 1.152(7)
O13 C121 1.349(13)
O13 C124 1.388(13)
C121 C122 1.542(14)
C121 H12A 0.9900
C121 H12B 0.9900
C122 C123 1.448(15)
C122 H12C 0.9900
C122 H12D 0.9900
C123 C124 1.510(15)
C123 H12E 0.9900
C123 H12F 0.9900
C124 H12G 0.9900
C124 H12H 0.9900
O14 C131 1.4200
O14 C134 1.4200
C131 C132 1.4200
C131 H13A 0.9900
C131 H13B 0.9900
C132 C133 1.4200
C132 H13C 0.9900
C132 H13D 0.9900
C133 C134 1.4200
C133 H13E 0.9900
C133 H13F 0.9900
C134 H13G 0.9900
C134 H13H 0.9900

loop_
_geom_torsion_atom_site_label_1
_geom_torsion_atom_site_label_2
_geom_torsion_atom_site_label_3
_geom_torsion_atom_site_label_4
_geom_torsion
C5 N1 C1 C2 1.1(7)
Re1 N1 C1 C2 -172.6(4)
N1 C1 C2 C3 -0.5(8)
C1 C2 C3 C4 -0.1(9)
C2 C3 C4 C5 0.0(9)
C1 N1 C5 C4 -1.2(7)
Re1 N1 C5 C4 172.9(4)
C1 N1 C5 C6 178.8(4)
Re1 N1 C5 C6 -7.0(5)
C3 C4 C5 N1 0.7(8)
C3 C4 C5 C6 -179.4(5)
N1 C5 C6 N2 0.8(6)
C4 C5 C6 N2 -179.1(5)
N1 C5 C6 C7 -176.4(5)
C4 C5 C6 C7 3.7(8)
N2 C6 C7 C8 3.0(8)
C5 C6 C7 C8 -180.0(5)
C6 C7 C8 C9 -1.9(9)
C7 C8 C9 C10 -0.4(9)
C8 C9 C10 N2 1.7(8)
C8 C9 C10 N3 -168.8(5)
N3 C10 N2 C6 170.4(4)
C9 C10 N2 C6 -0.6(7)
N3 C10 N2 Re1 -14.7(6)
C9 C10 N2 Re1 174.3(4)
C7 C6 N2 C10 -1.7(7)
C5 C6 N2 C10 -178.9(4)
C7 C6 N2 Re1 -177.1(4)
C5 C6 N2 Re1 5.6(5)
N2 C10 N3 C11 142.5(5)
C9 C10 N3 C11 -46.5(7)
C10 N3 C11 N4 159.0(5)
C10 N3 C11 S1 -18.7(7)
N3 C11 S1 S2 -36.4(5)
N4 C11 S1 S2 145.6(3)
N3 C11 N4 C12 -22.5(8)
S1 C11 N4 C12 155.5(4)
C11 N4 C12 C17 -168.4(5)
C11 N4 C12 C13 12.1(9)
C17 C12 C13 C14 2.0(10)
N4 C12 C13 C14 -178.5(7)
C12 C13 C14 C15 -1.0(12)
C13 C14 C15 C16 0.2(14)
C13 C14 C15 C18 -179.9(9)
C14 C15 C16 C17 -0.3(13)
C18 C15 C16 C17 179.8(8)
C15 C16 C17 C12 1.2(11)
C13 C12 C17 C16 -2.1(10)
N4 C12 C17 C16 178.3(6)
C16 C15 C18 F3 -40.3(13)
C14 C15 C18 F3 139.8(9)
C16 C15 C18 F1 80.0(11)
C14 C15 C18 F1 -100.0(10)
C16 C15 C18 F2 -154.1(9)
C14 C15 C18 F2 26.0(14)
C35 N5 C31 C32 2.7(9)
Re2 N5 C31 C32 -172.6(5)
N5 C31 C32 C33 -2.8(10)
C31 C32 C33 C34 1.9(11)
C32 C33 C34 C35 -0.9(11)
C31 N5 C35 C34 -1.7(8)
Re2 N5 C35 C34 173.8(5)
C31 N5 C35 C36 177.1(5)
Re2 N5 C35 C36 -7.4(6)
C33 C34 C35 N5 0.8(9)
C33 C34 C35 C36 -177.9(6)
N5 C35 C36 N6 1.9(7)
C34 C35 C36 N6 -179.3(5)
N5 C35 C36 C37 -175.6(5)
C34 C35 C36 C37 3.1(9)
N6 C36 C37 C38 -1.7(8)
C35 C36 C37 C38 175.7(5)
C36 C37 C38 C39 0.5(9)
C37 C38 C39 C40 0.5(8)
C38 C39 C40 N6 -0.3(8)
C38 C39 C40 N7 -172.6(5)
N7 C40 N6 C36 172.0(4)
C39 C40 N6 C36 -0.9(7)
N7 C40 N6 Re2 -8.0(6)
C39 C40 N6 Re2 179.2(4)
C37 C36 N6 C40 1.9(7)
C35 C36 N6 C40 -175.7(4)
C37 C36 N6 Re2 -178.2(4)
C35 C36 N6 Re2 4.3(5)
N6 C40 N7 C41 142.5(5)
C39 C40 N7 C41 -44.8(7)
C40 N7 C41 N8 166.4(4)
C40 N7 C41 S2 -13.8(7)
N7 C41 S2 S1 -41.5(4)
N8 C41 S2 S1 138.2(3)
N7 C41 N8 C42 -6.1(8)
S2 C41 N8 C42 174.1(4)
C41 N8 C42 C43 0.6(9)
C41 N8 C42 C47 -179.0(5)
C47 C42 C43 C44 -0.3(9)
N8 C42 C43 C44 -179.9(5)
C42 C43 C44 C45 0.0(8)
C43 C44 C45 C46 -0.2(9)
C43 C44 C45 C48 178.2(6)
C44 C45 C46 C47 0.6(10)
C48 C45 C46 C47 -177.8(7)
C43 C42 C47 C46 0.7(10)
N8 C42 C47 C46 -179.7(6)
C45 C46 C47 C42 -0.8(11)
C46 C45 C48 F6 -53.2(9)
C44 C45 C48 F6 128.4(7)
C46 C45 C48 F5 -175.4(7)
C44 C45 C48 F5 6.2(10)
C46 C45 C48 F4 63.5(9)
C44 C45 C48 F4 -114.9(7)
C65 N9 C61 C62 0.6(7)
Re3 N9 C61 C62 -171.6(4)
N9 C61 C62 C63 1.3(8)
C61 C62 C63 C64 -1.1(8)
C62 C63 C64 C65 -0.8(8)
C61 N9 C65 C64 -2.5(7)
Re3 N9 C65 C64 170.3(4)
C61 N9 C65 C66 176.5(4)
Re3 N9 C65 C66 -10.7(5)
C63 C64 C65 N9 2.7(7)
C63 C64 C65 C66 -176.3(5)
N9 C65 C66 N10 3.5(6)
C64 C65 C66 N10 -177.5(4)
N9 C65 C66 C67 -173.9(5)
C64 C65 C66 C67 5.1(8)
N10 C66 C67 C68 -1.2(8)
C65 C66 C67 C68 176.1(5)
C66 C67 C68 C69 1.1(9)
C67 C68 C69 C70 -0.4(9)
C68 C69 C70 N10 -0.2(8)
C68 C69 C70 N11 -171.8(5)
N11 C70 N10 C66 172.2(4)
C69 C70 N10 C66 0.2(7)
N11 C70 N10 Re3 -10.3(6)
C69 C70 N10 Re3 177.7(4)
C67 C66 N10 C70 0.5(7)
C65 C66 N10 C70 -176.9(4)
C67 C66 N10 Re3 -177.3(4)
C65 C66 N10 Re3 5.3(5)
N10 C70 N11 C71 139.9(5)
C69 C70 N11 C71 -48.0(7)
C70 N11 C71 N12 160.2(5)
C70 N11 C71 S3 -17.4(7)
N11 C71 S3 S4 -38.0(5)
N12 C71 S3 S4 144.1(3)
N11 C71 N12 C72 -22.2(8)
S3 C71 N12 C72 155.8(4)
C71 N12 C72 C77 -165.3(5)
C71 N12 C72 C73 14.3(9)
C77 C72 C73 C74 2.4(9)
N12 C72 C73 C74 -177.2(6)
C72 C73 C74 C75 -2.3(10)
C73 C74 C75 C76 0.7(10)
C73 C74 C75 C78 179.6(6)
C74 C75 C76 C77 0.8(10)
C78 C75 C76 C77 -178.2(6)
C75 C76 C77 C72 -0.7(9)
C73 C72 C77 C76 -0.9(9)
N12 C72 C77 C76 178.6(5)
C74 C75 C78 F8 140.1(6)
C76 C75 C78 F8 -41.0(9)
C74 C75 C78 F7 20.4(10)
C76 C75 C78 F7 -160.7(6)
C74 C75 C78 F9 -102.1(7)
C76 C75 C78 F9 76.9(8)
C95 N13 C91 C92 0.4(9)
Re4 N13 C91 C92 -173.0(5)
N13 C91 C92 C93 -0.4(12)
C91 C92 C93 C94 -0.4(13)
C92 C93 C94 C95 1.2(13)
C91 N13 C95 C94 0.5(9)
Re4 N13 C95 C94 174.2(5)
C91 N13 C95 C96 178.1(5)
Re4 N13 C95 C96 -8.2(6)
C93 C94 C95 N13 -1.3(10)
C93 C94 C95 C96 -178.7(7)
N13 C95 C96 N14 1.8(7)
C94 C95 C96 N14 179.3(6)
N13 C95 C96 C97 -176.0(6)
C94 C95 C96 C97 1.5(9)
N14 C96 C97 C98 -1.9(9)
C95 C96 C97 C98 175.8(6)
C96 C97 C98 C99 0.5(10)
C97 C98 C99 C100 1.1(9)
C98 C99 C100 N14 -1.5(8)
C98 C99 C100 N15 -172.3(5)
C99 C100 N14 C96 0.2(8)
N15 C100 N14 C96 171.8(4)
C99 C100 N14 Re4 178.4(4)
N15 C100 N14 Re4 -10.0(6)
C97 C96 N14 C100 1.5(8)
C95 C96 N14 C100 -176.3(5)
C97 C96 N14 Re4 -176.9(5)
C95 C96 N14 Re4 5.3(6)
N14 C100 N15 C101 143.2(5)
C99 C100 N15 C101 -45.2(7)
C100 N15 C101 N16 166.4(5)
C100 N15 C101 S4 -13.7(7)
N15 C101 S4 S3 -42.1(5)
N16 C101 S4 S3 137.8(3)
N15 C101 N16 C102 -5.4(8)
S4 C101 N16 C102 174.7(4)
C101 N16 C102 C103 -174.4(5)
C101 N16 C102 C107 4.9(8)
C107 C102 C103 C104 1.8(9)
N16 C102 C103 C104 -178.8(6)
C102 C103 C104 C105 -1.6(10)
C103 C104 C105 C106 0.6(10)
C103 C104 C105 C108 -178.7(6)
C104 C105 C106 C107 0.1(9)
C108 C105 C106 C107 179.4(6)
C105 C106 C107 C102 0.2(8)
C103 C102 C107 C106 -1.1(8)
N16 C102 C107 C106 179.5(5)
C104 C105 C108 F10 162.3(6)
C106 C105 C108 F10 -17.0(9)
C104 C105 C108 F12 41.2(10)
C106 C105 C108 F12 -138.1(7)
C104 C105 C108 F11 -79.0(9)
C106 C105 C108 F11 101.7(8)
C124 O13 C121 C122 -18.7(14)
O13 C121 C122 C123 14.1(16)
C121 C122 C123 C124 -4.5(16)
C121 O13 C124 C123 16.3(14)
C122 C123 C124 O13 -6.2(15)
C134 O14 C131 C132 0.0
O14 C131 C132 C133 0.0
C131 C132 C133 C134 0.0
C132 C133 C134 O14 0.0
C131 O14 C134 C133 0.0

loop_
_platon_squeeze_void_nr
_platon_squeeze_void_average_x
_platon_squeeze_void_average_y
_platon_squeeze_void_average_z
_platon_squeeze_void_volume
_platon_squeeze_void_count_electrons
_platon_squeeze_void_content
1 -0.039 0.102 0.250 3861 886 ' '
2 -0.037 -0.104 0.750 3861 886 ' '
